data_1548735
loop_
_publ_author_name
'Miyagi, Yu'
'Ishida, Takahiro'
'Marumoto, Manabu'
'Sano, Natsuhiro'
'Yajima, Tatsuo'
'Sanda, Fumio'

_publ_section_title
;
 Ligand Exchange Reaction for Controlling the Conformation of
 Platinum-Containing Polymers
;
_journal_issue 3
_journal_name_full Macromolecules
_journal_page_first 815
_journal_paper_doi 10.1021/acs.macromol.7b02249
_journal_volume 51
_journal_year 2018
_chemical_formula_moiety 'C49 H38 Cl6 P2 Pt'
_chemical_formula_sum 'C49 H38 Cl6 P2 Pt'
_chemical_formula_weight 1096.59
_space_group_crystal_system monoclinic
_space_group_IT_number 14
_space_group_name_Hall '-P 2yn'
_space_group_name_H-M_alt 'P 1 21/n 1'
_symmetry_space_group_name_Hall '-P 2yn'
_symmetry_space_group_name_H-M 'P 1 21/n 1'
_atom_sites_solution_hydrogens geom
_atom_sites_solution_primary direct
_atom_sites_solution_secondary difmap
_cell_angle_alpha 90.0000
_cell_angle_beta 103.0620(10)
_cell_angle_gamma 90.0000
_cell_formula_units_Z 4
_cell_length_a 11.7439(4)
_cell_length_b 21.9784(7)
_cell_length_c 18.2415(6)
_cell_measurement_reflns_used 55549
_cell_measurement_temperature 123
_cell_measurement_theta_max 27.50
_cell_measurement_theta_min 2.50
_cell_volume 4586.5(3)
_computing_cell_refinement 'RAPID AUTO'
_computing_data_collection 'RAPID AUTO (Rigaku, 2006)'
_computing_data_reduction 'RAPID AUTO'
_computing_molecular_graphics 'CrystalStructure 4.2.4'
_computing_publication_material 'CrystalStructure 4.2.4 (Rigaku, 2016)'
_computing_structure_refinement 'SHELXL Version 2014/7 (Sheldrick, 2008)'
_computing_structure_solution 'SIR2011 (Burla, et al., 2012)'
_diffrn_ambient_temperature 123
_diffrn_detector_area_resol_mean 10.000
_diffrn_measured_fraction_theta_full 0.999
_diffrn_measured_fraction_theta_max 0.999
_diffrn_measurement_device_type 'Rigaku R-AXIS RAPID'
_diffrn_measurement_method \w
_diffrn_radiation_type 'Mo K\a'
_diffrn_radiation_wavelength 0.71075
_diffrn_reflns_av_R_equivalents 0.0519
_diffrn_reflns_Laue_measured_fraction_full 0.999
_diffrn_reflns_Laue_measured_fraction_max 0.999
_diffrn_reflns_limit_h_max 15
_diffrn_reflns_limit_h_min -15
_diffrn_reflns_limit_k_max 28
_diffrn_reflns_limit_k_min -28
_diffrn_reflns_limit_l_max 23
_diffrn_reflns_limit_l_min -23
_diffrn_reflns_number 70245
_diffrn_reflns_point_group_measured_fraction_full 0.999
_diffrn_reflns_point_group_measured_fraction_max 0.999
_diffrn_reflns_theta_full 25.242
_diffrn_reflns_theta_max 27.485
_diffrn_reflns_theta_min 2.503
_diffrn_standards_number 0
_exptl_absorpt_coefficient_mu 3.500
_exptl_absorpt_correction_T_max 0.900
_exptl_absorpt_correction_T_min 0.666
_exptl_absorpt_correction_type multi-scan
_exptl_absorpt_process_details 'ABSCOR (Rigaku, 1995)'
_exptl_crystal_colour colorless
_exptl_crystal_density_diffrn 1.588
_exptl_crystal_density_method 'not measured'
_exptl_crystal_description platelet
_exptl_crystal_F_000 2168.00
_exptl_crystal_size_max 0.200
_exptl_crystal_size_mid 0.080
_exptl_crystal_size_min 0.030
_refine_diff_density_max 1.36
_refine_diff_density_min -2.55
_refine_ls_extinction_method none
_refine_ls_goodness_of_fit_ref 1.078
_refine_ls_hydrogen_treatment constr
_refine_ls_number_parameters 523
_refine_ls_number_reflns 10507
_refine_ls_number_restraints 0
_refine_ls_R_factor_all 0.0388
_refine_ls_R_factor_gt 0.0301
_refine_ls_shift/su_max 0.002
_refine_ls_structure_factor_coef Fsqd
_refine_ls_weighting_details 'w = 1/[\s^2^(Fo^2^)+(0.0273P)^2^+6.4551P] where P=(Fo^2^+2Fc^2^)/3'
_refine_ls_weighting_scheme calc
_refine_ls_wR_factor_gt 0.0672
_refine_ls_wR_factor_ref 0.0712
_reflns_Friedel_coverage 0.000
_reflns_number_gt 8911
_reflns_number_total 10507
_reflns_threshold_expression F^2^>2.0\s(F^2^)
_cod_data_source_file SI_3.cif
_cod_data_source_block 160803
_cod_depositor_comments 'Adding full bibliography for 1548734--1548737.cif.'
_cod_database_code 1548735

loop_
_space_group_symop_id
_space_group_symop_operation_xyz
1 +X,+Y,+Z
2 1/2-X,1/2+Y,1/2-Z
3 -X,-Y,-Z
4 -1/2+X,-1/2-Y,-1/2+Z

loop_
_atom_site_label
_atom_site_type_symbol
_atom_site_fract_x
_atom_site_fract_y
_atom_site_fract_z
_atom_site_U_iso_or_equiv
_atom_site_adp_type
_atom_site_occupancy
_atom_site_site_symmetry_order
_atom_site_calc_flag
_atom_site_refinement_flags_posn
_atom_site_refinement_flags_adp
Pt1 Pt 0.70407(2) 0.23981(2) 0.34769(2) 0.02152(4) Uani 1 1 d . .
Cl1 Cl 0.92978(11) 0.40562(5) 0.55863(6) 0.0519(3) Uani 1 1 d . .
Cl2 Cl 1.03419(9) 0.29062(5) 0.53373(6) 0.0463(2) Uani 1 1 d . .
Cl3 Cl 0.83888(10) 0.29422(6) 0.60643(6) 0.0516(3) Uani 1 1 d . .
Cl4 Cl 0.52123(9) 0.32430(5) 0.18217(6) 0.0441(2) Uani 1 1 d . .
Cl5 Cl 0.46561(9) 0.42841(5) 0.26382(6) 0.0492(3) Uani 1 1 d . .
Cl6 Cl 0.67354(10) 0.42878(5) 0.20143(6) 0.0493(3) Uani 1 1 d . .
P1 P 0.56730(7) 0.16768(4) 0.35744(5) 0.02551(18) Uani 1 1 d . .
P2 P 0.79974(7) 0.17526(4) 0.28319(5) 0.02426(17) Uani 1 1 d . .
C1 C 0.8244(3) 0.30332(15) 0.34230(18) 0.0263(7) Uani 1 1 d . .
C2 C 0.8974(3) 0.34074(15) 0.33645(19) 0.0273(7) Uani 1 1 d . .
C3 C 0.9814(3) 0.38422(15) 0.3211(2) 0.0289(7) Uani 1 1 d . .
C4 C 1.0565(3) 0.41663(18) 0.3786(2) 0.0377(9) Uani 1 1 d . .
H1 H 1.0536 0.4099 0.4296 0.045 Uiso 1 1 calc R U
C5 C 1.1349(3) 0.45840(18) 0.3616(2) 0.0397(9) Uani 1 1 d . .
H2 H 1.1857 0.4797 0.4012 0.048 Uiso 1 1 calc R U
C6 C 1.1405(3) 0.46970(16) 0.2878(2) 0.0318(8) Uani 1 1 d . .
C7 C 1.0665(3) 0.43748(18) 0.2304(2) 0.0400(9) Uani 1 1 d . .
H3 H 1.0694 0.4446 0.1794 0.048 Uiso 1 1 calc R U
C8 C 0.9887(3) 0.39506(18) 0.2471(2) 0.0392(9) Uani 1 1 d . .
H4 H 0.9395 0.3730 0.2074 0.047 Uiso 1 1 calc R U
C9 C 1.2179(3) 0.51577(17) 0.2698(2) 0.0359(8) Uani 1 1 d . .
C10 C 1.2770(3) 0.5545(2) 0.2537(3) 0.0474(11) Uani 1 1 d . .
H5 H 1.3247 0.5858 0.2407 0.057 Uiso 1 1 calc R U
C11 C 0.6307(3) 0.29663(15) 0.40955(18) 0.0252(7) Uani 1 1 d . .
C12 C 0.5855(3) 0.33002(16) 0.44759(19) 0.0292(7) Uani 1 1 d . .
C13 C 0.5202(3) 0.36770(16) 0.48850(19) 0.0296(7) Uani 1 1 d . .
C14 C 0.4008(3) 0.35601(19) 0.4824(2) 0.0391(9) Uani 1 1 d . .
H6 H 0.3649 0.3225 0.4531 0.047 Uiso 1 1 calc R U
C15 C 0.3351(3) 0.39267(19) 0.5184(2) 0.0393(9) Uani 1 1 d . .
H7 H 0.2549 0.3836 0.5144 0.047 Uiso 1 1 calc R U
C16 C 0.3846(3) 0.44238(17) 0.5603(2) 0.0345(8) Uani 1 1 d . .
C17 C 0.5048(3) 0.45277(17) 0.5703(2) 0.0371(9) Uani 1 1 d . .
H8 H 0.5409 0.4852 0.6015 0.045 Uiso 1 1 calc R U
C18 C 0.5715(3) 0.41563(17) 0.5344(2) 0.0357(8) Uani 1 1 d . .
H9 H 0.6529 0.4230 0.5413 0.043 Uiso 1 1 calc R U
C19 C 0.3118(4) 0.48444(19) 0.5903(2) 0.0404(9) Uani 1 1 d . .
C20 C 0.2500(4) 0.5195(2) 0.6111(2) 0.0495(11) Uani 1 1 d . .
H10 H 0.2002 0.5478 0.6279 0.059 Uiso 1 1 calc R U
C21 C 0.4220(3) 0.19528(16) 0.36120(19) 0.0288(7) Uani 1 1 d . .
C22 C 0.3752(3) 0.24462(19) 0.3162(2) 0.0376(9) Uani 1 1 d . .
H11 H 0.4208 0.2642 0.2862 0.045 Uiso 1 1 calc R U
C23 C 0.2631(3) 0.2656(2) 0.3146(2) 0.0443(10) Uani 1 1 d . .
H12 H 0.2322 0.2992 0.2836 0.053 Uiso 1 1 calc R U
C24 C 0.1965(3) 0.2373(2) 0.3585(2) 0.0438(10) Uani 1 1 d . .
H13 H 0.1201 0.2518 0.3581 0.053 Uiso 1 1 calc R U
C25 C 0.2410(3) 0.1883(2) 0.4026(2) 0.0437(10) Uani 1 1 d . .
H14 H 0.1947 0.1686 0.4320 0.052 Uiso 1 1 calc R U
C26 C 0.3538(3) 0.16712(19) 0.4043(2) 0.0379(9) Uani 1 1 d . .
H15 H 0.3839 0.1334 0.4352 0.046 Uiso 1 1 calc R U
C27 C 0.6179(3) 0.12251(17) 0.4424(2) 0.0319(8) Uani 1 1 d . .
C28 C 0.6772(3) 0.1524(2) 0.5076(2) 0.0383(9) Uani 1 1 d . .
H16 H 0.6877 0.1953 0.5069 0.046 Uiso 1 1 calc R U
C29 C 0.7209(4) 0.1200(3) 0.5736(2) 0.0548(12) Uani 1 1 d . .
H17 H 0.7599 0.1406 0.6180 0.066 Uiso 1 1 calc R U
C30 C 0.7072(4) 0.0577(3) 0.5741(3) 0.0623(15) Uani 1 1 d . .
H18 H 0.7374 0.0354 0.6189 0.075 Uiso 1 1 calc R U
C31 C 0.6505(5) 0.0279(2) 0.5107(3) 0.0629(14) Uani 1 1 d . .
H19 H 0.6423 -0.0151 0.5117 0.076 Uiso 1 1 calc R U
C32 C 0.6045(4) 0.0597(2) 0.4443(3) 0.0496(11) Uani 1 1 d . .
H20 H 0.5642 0.0385 0.4007 0.060 Uiso 1 1 calc R U
C33 C 0.5317(3) 0.11267(17) 0.2804(2) 0.0328(8) Uani 1 1 d . .
H21B H 0.4771 0.0822 0.2933 0.039 Uiso 1 1 calc R U
H22A H 0.4895 0.1344 0.2347 0.039 Uiso 1 1 calc R U
C34 C 0.6346(3) 0.07866(17) 0.2610(2) 0.0349(8) Uani 1 1 d . .
H23A H 0.6041 0.0440 0.2276 0.042 Uiso 1 1 calc R U
H24B H 0.6841 0.0619 0.3079 0.042 Uiso 1 1 calc R U
C35 C 0.7101(3) 0.11877(17) 0.22227(19) 0.0310(8) Uani 1 1 d . .
H25A H 0.6583 0.1403 0.1799 0.037 Uiso 1 1 calc R U
H26B H 0.7624 0.0922 0.2008 0.037 Uiso 1 1 calc R U
C36 C 0.9073(3) 0.13091(16) 0.34991(19) 0.0276(7) Uani 1 1 d . .
C37 C 0.9348(3) 0.14858(17) 0.4255(2) 0.0325(8) Uani 1 1 d . .
H27 H 0.9018 0.1848 0.4401 0.039 Uiso 1 1 calc R U
C38 C 1.0096(3) 0.1141(2) 0.4797(2) 0.0408(9) Uani 1 1 d . .
H28 H 1.0272 0.1266 0.5308 0.049 Uiso 1 1 calc R U
C39 C 1.0579(3) 0.06169(19) 0.4588(3) 0.0429(10) Uani 1 1 d . .
H29 H 1.1091 0.0380 0.4957 0.051 Uiso 1 1 calc R U
C40 C 1.0326(4) 0.04346(19) 0.3849(3) 0.0461(10) Uani 1 1 d . .
H30 H 1.0667 0.0073 0.3710 0.055 Uiso 1 1 calc R U
C41 C 0.9575(3) 0.07748(18) 0.3303(2) 0.0406(9) Uani 1 1 d . .
H31 H 0.9401 0.0643 0.2794 0.049 Uiso 1 1 calc R U
C42 C 0.8723(3) 0.21069(16) 0.21550(18) 0.0285(7) Uani 1 1 d . .
C43 C 0.8063(4) 0.25204(18) 0.1649(2) 0.0390(9) Uani 1 1 d . .
H32 H 0.7301 0.2631 0.1696 0.047 Uiso 1 1 calc R U
C44 C 0.8520(4) 0.2769(2) 0.1078(2) 0.0488(11) Uani 1 1 d . .
H33 H 0.8066 0.3046 0.0731 0.059 Uiso 1 1 calc R U
C45 C 0.9629(4) 0.2616(2) 0.1014(2) 0.0551(13) Uani 1 1 d . .
H34 H 0.9938 0.2787 0.0621 0.066 Uiso 1 1 calc R U
C46 C 1.0289(4) 0.2219(3) 0.1513(3) 0.0550(12) Uani 1 1 d . .
H35 H 1.1058 0.2119 0.1469 0.066 Uiso 1 1 calc R U
C47 C 0.9837(3) 0.1958(2) 0.2087(2) 0.0401(9) Uani 1 1 d . .
H36 H 1.0295 0.1679 0.2429 0.048 Uiso 1 1 calc R U
C48 C 0.9022(3) 0.32840(18) 0.5373(2) 0.0384(9) Uani 1 1 d . .
H37 H 0.8465 0.3249 0.4872 0.046 Uiso 1 1 calc R U
C49 C 0.5805(3) 0.38406(18) 0.2437(2) 0.0375(9) Uani 1 1 d . .
H38 H 0.6272 0.3664 0.2916 0.045 Uiso 1 1 calc R U

loop_
_atom_site_aniso_label
_atom_site_aniso_U_11
_atom_site_aniso_U_22
_atom_site_aniso_U_33
_atom_site_aniso_U_23
_atom_site_aniso_U_13
_atom_site_aniso_U_12
Pt1 0.02037(7) 0.02412(7) 0.02186(7) -0.00095(5) 0.00854(5) -0.00075(5)
Cl1 0.0644(7) 0.0407(6) 0.0493(6) 0.0014(5) 0.0102(5) 0.0045(5)
Cl2 0.0427(5) 0.0510(6) 0.0446(5) -0.0017(5) 0.0084(4) 0.0079(5)
Cl3 0.0462(6) 0.0656(7) 0.0434(5) 0.0081(5) 0.0108(4) -0.0068(5)
Cl4 0.0479(6) 0.0451(6) 0.0404(5) 0.0018(4) 0.0127(4) 0.0022(4)
Cl5 0.0446(6) 0.0548(6) 0.0517(6) 0.0004(5) 0.0182(5) 0.0136(5)
Cl6 0.0464(6) 0.0490(6) 0.0565(6) 0.0120(5) 0.0200(5) 0.0008(5)
P1 0.0232(4) 0.0292(4) 0.0262(4) -0.0004(3) 0.0099(3) -0.0030(3)
P2 0.0230(4) 0.0285(4) 0.0233(4) -0.0043(3) 0.0093(3) -0.0014(3)
C1 0.0308(18) 0.0243(16) 0.0246(16) -0.0054(13) 0.0077(13) 0.0010(14)
C2 0.0282(17) 0.0262(17) 0.0298(17) 0.0004(14) 0.0116(14) 0.0006(14)
C3 0.0251(17) 0.0259(17) 0.0377(19) 0.0010(14) 0.0113(14) 0.0004(14)
C4 0.037(2) 0.042(2) 0.0339(19) 0.0029(17) 0.0090(16) -0.0058(17)
C5 0.034(2) 0.041(2) 0.042(2) -0.0013(17) 0.0039(17) -0.0100(17)
C6 0.0233(17) 0.0284(18) 0.046(2) 0.0018(16) 0.0124(15) 0.0001(14)
C7 0.042(2) 0.046(2) 0.036(2) 0.0009(17) 0.0184(17) -0.0102(18)
C8 0.041(2) 0.044(2) 0.035(2) -0.0070(17) 0.0162(17) -0.0146(18)
C9 0.0236(17) 0.035(2) 0.050(2) 0.0039(17) 0.0095(16) 0.0014(15)
C10 0.030(2) 0.044(2) 0.071(3) 0.006(2) 0.016(2) -0.0079(18)
C11 0.0204(15) 0.0308(18) 0.0248(16) 0.0027(13) 0.0059(12) 0.0011(13)
C12 0.0287(18) 0.0322(19) 0.0276(17) 0.0017(14) 0.0083(14) 0.0001(14)
C13 0.0316(18) 0.0302(18) 0.0298(17) 0.0026(14) 0.0130(14) 0.0082(14)
C14 0.032(2) 0.043(2) 0.043(2) -0.0103(18) 0.0114(16) 0.0003(17)
C15 0.0282(19) 0.050(2) 0.041(2) -0.0010(18) 0.0102(16) 0.0050(17)
C16 0.039(2) 0.039(2) 0.0304(18) 0.0071(16) 0.0166(15) 0.0134(16)
C17 0.041(2) 0.033(2) 0.040(2) -0.0057(16) 0.0141(17) 0.0036(16)
C18 0.035(2) 0.035(2) 0.040(2) -0.0019(16) 0.0139(16) 0.0019(16)
C19 0.045(2) 0.042(2) 0.039(2) 0.0062(17) 0.0193(18) 0.0096(18)
C20 0.053(3) 0.053(3) 0.049(2) 0.005(2) 0.024(2) 0.023(2)
C21 0.0225(16) 0.0356(19) 0.0294(17) -0.0034(15) 0.0082(13) -0.0041(14)
C22 0.0256(18) 0.052(2) 0.0358(19) 0.0051(17) 0.0075(15) -0.0001(16)
C23 0.027(2) 0.057(3) 0.045(2) 0.003(2) 0.0006(17) 0.0061(18)
C24 0.0230(19) 0.062(3) 0.045(2) -0.013(2) 0.0044(17) 0.0031(18)
C25 0.030(2) 0.060(3) 0.046(2) -0.007(2) 0.0191(17) -0.0109(19)
C26 0.0317(19) 0.043(2) 0.043(2) 0.0033(17) 0.0161(16) -0.0011(16)
C27 0.0255(17) 0.040(2) 0.0332(18) 0.0110(16) 0.0128(14) 0.0048(15)
C28 0.0264(18) 0.057(3) 0.0344(19) 0.0090(18) 0.0121(15) -0.0004(17)
C29 0.035(2) 0.092(4) 0.038(2) 0.020(2) 0.0104(18) 0.004(2)
C30 0.043(3) 0.090(4) 0.062(3) 0.042(3) 0.028(2) 0.027(3)
C31 0.066(3) 0.050(3) 0.084(4) 0.035(3) 0.041(3) 0.021(2)
C32 0.057(3) 0.041(2) 0.057(3) 0.011(2) 0.025(2) 0.001(2)
C33 0.0241(17) 0.038(2) 0.0370(19) -0.0087(16) 0.0085(14) -0.0078(15)
C34 0.036(2) 0.0314(19) 0.040(2) -0.0106(16) 0.0133(16) -0.0088(16)
C35 0.0293(18) 0.037(2) 0.0278(17) -0.0109(15) 0.0084(14) -0.0055(15)
C36 0.0232(16) 0.0286(17) 0.0332(18) -0.0026(14) 0.0112(14) -0.0011(13)
C37 0.0310(18) 0.037(2) 0.0322(18) -0.0004(15) 0.0127(15) 0.0047(15)
C38 0.035(2) 0.055(3) 0.035(2) 0.0066(18) 0.0132(16) 0.0069(18)
C39 0.033(2) 0.040(2) 0.055(3) 0.0127(19) 0.0074(18) 0.0045(17)
C40 0.041(2) 0.033(2) 0.062(3) -0.0072(19) 0.004(2) 0.0086(17)
C41 0.037(2) 0.037(2) 0.045(2) -0.0127(18) 0.0048(17) 0.0041(17)
C42 0.0282(17) 0.0353(19) 0.0245(16) -0.0077(14) 0.0112(13) -0.0044(14)
C43 0.042(2) 0.046(2) 0.0333(19) -0.0021(16) 0.0174(17) -0.0039(17)
C44 0.068(3) 0.051(3) 0.031(2) 0.0020(18) 0.019(2) -0.012(2)
C45 0.067(3) 0.071(3) 0.035(2) -0.010(2) 0.029(2) -0.029(3)
C46 0.038(2) 0.087(4) 0.047(2) -0.016(3) 0.026(2) -0.015(2)
C47 0.0277(19) 0.056(3) 0.039(2) -0.0078(19) 0.0128(16) -0.0037(18)
C48 0.035(2) 0.046(2) 0.034(2) 0.0023(17) 0.0057(16) 0.0001(17)
C49 0.041(2) 0.037(2) 0.036(2) 0.0079(16) 0.0124(16) 0.0076(17)

loop_
_atom_type_symbol
_atom_type_description
_atom_type_scat_dispersion_real
_atom_type_scat_dispersion_imag
_atom_type_scat_source
C C 0.0033 0.0016
;
International Tables for Crystallography
(Vol. C, Tables 4.2.6.8 and 6.1.1.4)
;
H H 0.0000 0.0000
;
International Tables for Crystallography
(Vol. C, Table 6.1.1.4)
;
P P 0.1023 0.0942
;
International Tables for Crystallography
(Vol. C, Tables 4.2.6.8 and 6.1.1.4)
;
Pt Pt -1.7033 8.3905
;
International Tables for Crystallography
(Vol. C, Tables 4.2.6.8 and 6.1.1.4)
;
Cl Cl 0.1484 0.1585
;
International Tables for Crystallography
(Vol. C, Tables 4.2.6.8 and 6.1.1.4)
;

loop_
_geom_angle_atom_site_label_1
_geom_angle_atom_site_label_2
_geom_angle_atom_site_label_3
_geom_angle
C11 Pt1 C1 89.52(13)
C11 Pt1 P1 89.38(10)
C1 Pt1 P1 178.39(9)
C11 Pt1 P2 176.05(9)
C1 Pt1 P2 88.44(9)
P1 Pt1 P2 92.59(3)
C27 P1 C21 106.05(16)
C27 P1 C33 105.49(18)
C21 P1 C33 101.23(16)
C27 P1 Pt1 110.08(12)
C21 P1 Pt1 116.75(12)
C33 P1 Pt1 116.11(12)
C42 P2 C36 108.68(16)
C42 P2 C35 99.83(16)
C36 P2 C35 104.99(17)
C42 P2 Pt1 116.17(12)
C36 P2 Pt1 109.50(11)
C35 P2 Pt1 116.72(12)
C2 C1 Pt1 177.5(3)
C1 C2 C3 174.0(4)
C8 C3 C4 118.2(3)
C8 C3 C2 119.7(3)
C4 C3 C2 122.2(3)
C5 C4 C3 120.5(4)
C5 C4 H1 119.8
C3 C4 H1 119.8
C4 C5 C6 121.1(4)
C4 C5 H2 119.4
C6 C5 H2 119.4
C5 C6 C7 118.7(3)
C5 C6 C9 121.1(3)
C7 C6 C9 120.1(3)
C8 C7 C6 120.4(4)
C8 C7 H3 119.8
C6 C7 H3 119.8
C7 C8 C3 121.1(4)
C7 C8 H4 119.5
C3 C8 H4 119.5
C10 C9 C6 177.4(4)
C9 C10 H5 180.0
C12 C11 Pt1 178.7(3)
C11 C12 C13 174.1(4)
C18 C13 C14 118.3(3)
C18 C13 C12 122.3(3)
C14 C13 C12 119.4(3)
C15 C14 C13 120.7(4)
C15 C14 H6 119.7
C13 C14 H6 119.7
C14 C15 C16 120.9(4)
C14 C15 H7 119.5
C16 C15 H7 119.5
C15 C16 C17 119.0(3)
C15 C16 C19 120.2(4)
C17 C16 C19 120.7(4)
C18 C17 C16 120.0(4)
C18 C17 H8 120.0
C16 C17 H8 120.0
C17 C18 C13 120.8(4)
C17 C18 H9 119.6
C13 C18 H9 119.6
C20 C19 C16 176.7(4)
C19 C20 H10 180.0
C26 C21 C22 118.6(3)
C26 C21 P1 122.4(3)
C22 C21 P1 118.9(3)
C23 C22 C21 121.0(4)
C23 C22 H11 119.5
C21 C22 H11 119.5
C24 C23 C22 119.6(4)
C24 C23 H12 120.2
C22 C23 H12 120.2
C25 C24 C23 120.0(4)
C25 C24 H13 120.0
C23 C24 H13 120.0
C24 C25 C26 120.5(4)
C24 C25 H14 119.7
C26 C25 H14 119.7
C21 C26 C25 120.2(4)
C21 C26 H15 119.9
C25 C26 H15 119.9
C32 C27 C28 118.9(4)
C32 C27 P1 123.0(3)
C28 C27 P1 118.1(3)
C29 C28 C27 120.6(4)
C29 C28 H16 119.7
C27 C28 H16 119.7
C30 C29 C28 119.5(5)
C30 C29 H17 120.2
C28 C29 H17 120.2
C31 C30 C29 120.5(4)
C31 C30 H18 119.7
C29 C30 H18 119.7
C30 C31 C32 120.8(5)
C30 C31 H19 119.6
C32 C31 H19 119.6
C27 C32 C31 119.7(5)
C27 C32 H20 120.2
C31 C32 H20 120.2
C34 C33 P1 116.4(2)
C34 C33 H21B 108.2
P1 C33 H21B 108.2
C34 C33 H22A 108.2
P1 C33 H22A 108.2
H21B C33 H22A 107.3
C33 C34 C35 113.3(3)
C33 C34 H23A 108.9
C35 C34 H23A 108.9
C33 C34 H24B 108.9
C35 C34 H24B 108.9
H23A C34 H24B 107.7
C34 C35 P2 115.0(2)
C34 C35 H25A 108.5
P2 C35 H25A 108.5
C34 C35 H26B 108.5
P2 C35 H26B 108.5
H25A C35 H26B 107.5
C41 C36 C37 118.0(3)
C41 C36 P2 123.2(3)
C37 C36 P2 118.7(3)
C38 C37 C36 121.2(3)
C38 C37 H27 119.4
C36 C37 H27 119.4
C39 C38 C37 119.6(4)
C39 C38 H28 120.2
C37 C38 H28 120.2
C40 C39 C38 120.3(4)
C40 C39 H29 119.8
C38 C39 H29 119.8
C39 C40 C41 120.6(4)
C39 C40 H30 119.7
C41 C40 H30 119.7
C40 C41 C36 120.3(4)
C40 C41 H31 119.8
C36 C41 H31 119.8
C47 C42 C43 119.3(3)
C47 C42 P2 123.8(3)
C43 C42 P2 116.8(3)
C44 C43 C42 120.1(4)
C44 C43 H32 119.9
C42 C43 H32 119.9
C45 C44 C43 120.1(4)
C45 C44 H33 120.0
C43 C44 H33 120.0
C46 C45 C44 120.3(4)
C46 C45 H34 119.9
C44 C45 H34 119.9
C45 C46 C47 120.4(4)
C45 C46 H35 119.8
C47 C46 H35 119.8
C42 C47 C46 119.8(4)
C42 C47 H36 120.1
C46 C47 H36 120.1
Cl1 C48 Cl3 109.8(2)
Cl1 C48 Cl2 110.0(2)
Cl3 C48 Cl2 109.8(2)
Cl1 C48 H37 109.1
Cl3 C48 H37 109.1
Cl2 C48 H37 109.1
Cl4 C49 Cl5 109.4(2)
Cl4 C49 Cl6 109.3(2)
Cl5 C49 Cl6 111.1(2)
Cl4 C49 H38 109.0
Cl5 C49 H38 109.0
Cl6 C49 H38 109.0

loop_
_geom_bond_atom_site_label_1
_geom_bond_atom_site_label_2
_geom_bond_distance
Pt1 C11 2.004(3)
Pt1 C1 2.005(3)
Pt1 P1 2.2921(9)
Pt1 P2 2.2929(8)
Cl1 C48 1.755(4)
Cl2 C48 1.773(4)
Cl3 C48 1.769(4)
Cl4 C49 1.765(4)
Cl5 C49 1.769(4)
Cl6 C49 1.770(4)
P1 C27 1.823(3)
P1 C21 1.827(3)
P1 C33 1.830(4)
P2 C42 1.825(3)
P2 C36 1.826(4)
P2 C35 1.832(3)
C1 C2 1.210(5)
C2 C3 1.445(5)
C3 C8 1.393(5)
C3 C4 1.403(5)
C4 C5 1.384(5)
C4 H1 0.9500
C5 C6 1.385(5)
C5 H2 0.9500
C6 C7 1.394(5)
C6 C9 1.446(5)
C7 C8 1.387(5)
C7 H3 0.9500
C8 H4 0.9500
C9 C10 1.177(5)
C10 H5 0.9500
C11 C12 1.211(5)
C12 C13 1.446(5)
C13 C18 1.395(5)
C13 C14 1.405(5)
C14 C15 1.381(5)
C14 H6 0.9500
C15 C16 1.383(6)
C15 H7 0.9500
C16 C17 1.401(5)
C16 C19 1.448(5)
C17 C18 1.393(5)
C17 H8 0.9500
C18 H9 0.9500
C19 C20 1.179(6)
C20 H10 0.9500
C21 C26 1.389(5)
C21 C22 1.395(5)
C22 C23 1.390(5)
C22 H11 0.9500
C23 C24 1.387(6)
C23 H12 0.9500
C24 C25 1.375(6)
C24 H13 0.9500
C25 C26 1.397(5)
C25 H14 0.9500
C26 H15 0.9500
C27 C32 1.391(6)
C27 C28 1.400(5)
C28 C29 1.394(6)
C28 H16 0.9500
C29 C30 1.378(8)
C29 H17 0.9500
C30 C31 1.365(8)
C30 H18 0.9500
C31 C32 1.397(6)
C31 H19 0.9500
C32 H20 0.9500
C33 C34 1.529(5)
C33 H21B 0.9900
C33 H22A 0.9900
C34 C35 1.532(5)
C34 H23A 0.9900
C34 H24B 0.9900
C35 H25A 0.9900
C35 H26B 0.9900
C36 C41 1.396(5)
C36 C37 1.398(5)
C37 C38 1.389(5)
C37 H27 0.9500
C38 C39 1.375(6)
C38 H28 0.9500
C39 C40 1.373(6)
C39 H29 0.9500
C40 C41 1.390(6)
C40 H30 0.9500
C41 H31 0.9500
C42 C47 1.381(5)
C42 C43 1.399(5)
C43 C44 1.387(5)
C43 H32 0.9500
C44 C45 1.376(7)
C44 H33 0.9500
C45 C46 1.369(7)
C45 H34 0.9500
C46 C47 1.400(6)
C46 H35 0.9500
C47 H36 0.9500
C48 H37 1.0000
C49 H38 1.0000

loop_
_geom_torsion_atom_site_label_1
_geom_torsion_atom_site_label_2
_geom_torsion_atom_site_label_3
_geom_torsion_atom_site_label_4
_geom_torsion
C8 C3 C4 C5 0.4(6)
C2 C3 C4 C5 -179.3(4)
C3 C4 C5 C6 0.6(6)
C4 C5 C6 C7 -0.9(6)
C4 C5 C6 C9 176.5(4)
C5 C6 C7 C8 0.1(6)
C9 C6 C7 C8 -177.3(4)
C6 C7 C8 C3 0.9(6)
C4 C3 C8 C7 -1.1(6)
C2 C3 C8 C7 178.5(4)
C18 C13 C14 C15 2.6(6)
C12 C13 C14 C15 -177.5(4)
C13 C14 C15 C16 1.2(6)
C14 C15 C16 C17 -4.5(6)
C14 C15 C16 C19 172.6(4)
C15 C16 C17 C18 4.0(6)
C19 C16 C17 C18 -173.1(4)
C16 C17 C18 C13 -0.2(6)
C14 C13 C18 C17 -3.1(5)
C12 C13 C18 C17 177.0(3)
C27 P1 C21 C26 -21.6(4)
C33 P1 C21 C26 88.3(3)
Pt1 P1 C21 C26 -144.7(3)
C27 P1 C21 C22 161.7(3)
C33 P1 C21 C22 -88.4(3)
Pt1 P1 C21 C22 38.6(3)
C26 C21 C22 C23 0.3(6)
P1 C21 C22 C23 177.2(3)
C21 C22 C23 C24 0.2(6)
C22 C23 C24 C25 -0.8(6)
C23 C24 C25 C26 0.9(6)
C22 C21 C26 C25 -0.3(6)
P1 C21 C26 C25 -177.0(3)
C24 C25 C26 C21 -0.4(6)
C21 P1 C27 C32 94.7(3)
C33 P1 C27 C32 -12.2(4)
Pt1 P1 C27 C32 -138.2(3)
C21 P1 C27 C28 -88.1(3)
C33 P1 C27 C28 165.1(3)
Pt1 P1 C27 C28 39.1(3)
C32 C27 C28 C29 -0.7(6)
P1 C27 C28 C29 -178.1(3)
C27 C28 C29 C30 1.1(6)
C28 C29 C30 C31 -0.5(7)
C29 C30 C31 C32 -0.5(7)
C28 C27 C32 C31 -0.3(6)
P1 C27 C32 C31 176.9(3)
C30 C31 C32 C27 0.9(7)
C27 P1 C33 C34 -68.8(3)
C21 P1 C33 C34 -179.2(3)
Pt1 P1 C33 C34 53.3(3)
P1 C33 C34 C35 -71.8(4)
C33 C34 C35 P2 71.6(4)
C42 P2 C35 C34 179.7(3)
C36 P2 C35 C34 67.2(3)
Pt1 P2 C35 C34 -54.2(3)
C42 P2 C36 C41 -69.5(3)
C35 P2 C36 C41 36.6(4)
Pt1 P2 C36 C41 162.7(3)
C42 P2 C36 C37 115.3(3)
C35 P2 C36 C37 -138.6(3)
Pt1 P2 C36 C37 -12.5(3)
C41 C36 C37 C38 -0.1(5)
P2 C36 C37 C38 175.3(3)
C36 C37 C38 C39 0.2(6)
C37 C38 C39 C40 0.0(6)
C38 C39 C40 C41 -0.3(7)
C39 C40 C41 C36 0.4(7)
C37 C36 C41 C40 -0.2(6)
P2 C36 C41 C40 -175.4(3)
C36 P2 C42 C47 11.5(4)
C35 P2 C42 C47 -98.1(3)
Pt1 P2 C42 C47 135.4(3)
C36 P2 C42 C43 -173.1(3)
C35 P2 C42 C43 77.3(3)
Pt1 P2 C42 C43 -49.1(3)
C47 C42 C43 C44 1.0(6)
P2 C42 C43 C44 -174.6(3)
C42 C43 C44 C45 -0.8(6)
C43 C44 C45 C46 -0.1(7)
C44 C45 C46 C47 0.8(7)
C43 C42 C47 C46 -0.3(6)
P2 C42 C47 C46 175.0(3)
C45 C46 C47 C42 -0.6(7)
